data_4113863
loop_
_publ_author_name
'Vladimir K. Dioumaev'
'Leo J. Procopio'
'Patrick J. Carroll'
'Donald H. Berry'

_publ_section_title
;
 Synthesis and Reactivity of Silyl Ruthenium Complexes: The Importance of
 Trans Effects in C-H Activation, Si-C Bond Formation, and Dehydrogenative
 Coupling of Silanes
;
_journal_name_full 'Journal of the American Chemical Society'
_journal_page_first 8043
_journal_page_last 8058
_journal_paper_doi 10.1021/ja035131p
_journal_volume 125
_journal_year 2003
_chemical_formula_sum 'C14 H44 P4 Ru Si'
_chemical_formula_weight 465.56
_space_group_IT_number 14
_symmetry_cell_setting monoclinic
_symmetry_Int_Tables_number 14
_symmetry_space_group_name_Hall '-P 2yn'
_symmetry_space_group_name_H-M 'P 1 21/n 1'
_atom_sites_solution_hydrogens difmap
_atom_sites_solution_primary heavy
_audit_creation_method SHELXL-97
_cell_angle_alpha 90.00
_cell_angle_beta 106.13(1)
_cell_angle_gamma 90.00
_cell_formula_units_Z 4
_cell_length_a 9.113(1)
_cell_length_b 29.260(5)
_cell_length_c 9.353(2)
_cell_measurement_reflns_used 25
_cell_measurement_temperature 296(2)
_cell_measurement_theta_max 18.7
_cell_measurement_theta_min 7.8
_cell_volume 2395.8(7)
_diffrn_ambient_temperature 296(2)
_diffrn_measurement_device '\k-geometry diffractometer'
_diffrn_measurement_device_type 'Enraf-Nonius CAD4'
_diffrn_measurement_method '\w-2\q scans'
_diffrn_radiation_monochromator graphite
_diffrn_radiation_source 'sealed X-ray tube'
_diffrn_radiation_type MoK\a
_diffrn_radiation_wavelength 0.71073
_diffrn_reflns_av_R_equivalents 0.023
_diffrn_reflns_limit_h_max 11
_diffrn_reflns_limit_h_min 0
_diffrn_reflns_limit_k_max 37
_diffrn_reflns_limit_k_min 0
_diffrn_reflns_limit_l_max 12
_diffrn_reflns_limit_l_min -12
_diffrn_reflns_number 5945
_diffrn_reflns_theta_max 27.5
_diffrn_reflns_theta_min 2.00
_diffrn_standards_decay_% 1.6
_diffrn_standards_interval_time 58
_diffrn_standards_number 3
_exptl_absorpt_coefficient_mu 0.949
_exptl_absorpt_correction_T_max 1.000
_exptl_absorpt_correction_T_min 0.683
_exptl_absorpt_correction_type psi-scan
_exptl_crystal_density_diffrn 1.291
_exptl_crystal_F_000 984
_exptl_crystal_size_max 0.35
_exptl_crystal_size_mid 0.35
_exptl_crystal_size_min 0.15
_refine_ls_goodness_of_fit_obs 1.81
_refine_ls_hydrogen_treatment noref
_refine_ls_matrix_type full
_refine_ls_number_parameters 189
_refine_ls_number_reflns 3777
_refine_ls_R_factor_obs 0.049
_refine_ls_shift/esd_max 0.001
_refine_ls_shift/esd_mean 0.000
_refine_ls_structure_factor_coef F
_refine_ls_weighting_details w=1/[\s^2^(Fo)
_refine_ls_weighting_scheme calc
_refine_ls_wR_factor_obs 0.060
_reflns_number_observed 3777
_reflns_number_total 5482
_reflns_observed_criterion >3sigma(I)
_cod_data_source_file ja035131psi20030313_065738.cif
_cod_data_source_block 1d
_cod_depositor_comments
;
The following automatic conversions were performed:

'_refine_ls_weighting_scheme' value 'calc w=1/[\s^2^(Fo)' was changed
to 'calc'. New tag '_refine_ls_weighting_details' was created. The
value of the new tag was set to 'w=1/[\s^2^(Fo)'.

Automatic conversion script
Id: cif_fix_values 3143 2015-03-26 13:38:13Z robertas 
;
_cod_original_cell_volume 2396(1)
_cod_original_sg_symbol_H-M 'P 21/n '
_cod_original_formula_sum 'C14 H44 Si1 P4 Ru1'
_cod_database_code 4113863

loop_
_symmetry_equiv_pos_as_xyz
'x, y, z'
'-x+1/2, y+1/2, -z+1/2'
'-x, -y, -z'
'x-1/2, -y-1/2, z-1/2'

loop_
_atom_site_aniso_label
_atom_site_aniso_B_11
_atom_site_aniso_B_22
_atom_site_aniso_B_33
_atom_site_aniso_B_12
_atom_site_aniso_B_13
_atom_site_aniso_B_23
Ru 0.00986(4) 0.00071(1) 0.00848(3) 0.00001(3) 0.00451(6) -0.00012(2)
P1 0.0179(2) 0.00087(1) 0.0123(2) -0.0004(1) 0.0081(3) 0.00114(8)
P2 0.0175(2) 0.00092(2) 0.0141(2) 0.0001(1) 0.0135(3) -0.00094(8)
P3 0.0119(2) 0.00125(2) 0.0123(2) 0.0000(1) 0.0019(3) 0.00085(9)
P4 0.0151(2) 0.00121(2) 0.0125(2) 0.0014(1) 0.0078(3) -0.00141(9)
Si 0.0121(2) 0.00162(2) 0.0138(2) -0.0006(1) 0.0026(3) -0.0018(1)
C1 0.041(2) 0.0021(1) 0.0170(9) -0.0044(8) -0.004(2) 0.0057(5)
C2 0.045(2) 0.00113(8) 0.022(1) -0.0048(7) 0.018(2) -0.0007(5)
C3 0.037(1) 0.0018(1) 0.050(1) 0.0006(6) 0.060(2) 0.0072(6)
C4 0.028(1) 0.00095(7) 0.022(1) 0.0011(5) 0.017(2) -0.0003(5)
C5 0.030(1) 0.00160(9) 0.0137(7) -0.0014(6) 0.015(1) -0.0027(4)
C6 0.0219(9) 0.0021(1) 0.029(1) 0.0022(5) 0.028(1) -0.0027(6)
C7 0.018(1) 0.0019(1) 0.023(1) -0.0028(6) -0.006(2) 0.0011(6)
C8 0.021(1) 0.0024(1) 0.027(1) 0.0066(6) -0.006(2) 0.0001(7)
C9 0.021(1) 0.0025(1) 0.0122(7) 0.0004(6) 0.000(1) 0.0036(5)
C10 0.0191(8) 0.0023(1) 0.0164(7) -0.0005(5) 0.018(1) -0.0018(5)
C11 0.026(1) 0.00177(9) 0.0188(8) 0.0002(6) 0.011(2) -0.0055(4)
C12 0.023(1) 0.00176(9) 0.022(1) 0.0059(5) 0.010(2) -0.0016(5)
C13 0.020(1) 0.0031(2) 0.019(1) 0.0005(8) -0.007(2) 0.0014(7)
C14 0.023(1) 0.0027(1) 0.027(1) -0.0055(7) 0.015(2) -0.0043(7)

loop_
_atom_site_label
_atom_site_type_symbol
_atom_site_fract_x
_atom_site_fract_y
_atom_site_fract_z
_atom_site_B_iso_or_equiv
_atom_site_thermal_displace_type
_atom_site_occupancy
_atom_site_calc_flag
Ru Ru 0.10216(4) 0.11787(1) 0.41123(4) 2.746(6) Bani 1 d
P1 P 0.1700(2) 0.17769(5) 0.2764(2) 4.15(3) Bani 1 d
P2 P 0.1694(2) 0.06173(5) 0.2647(2) 4.21(3) Bani 1 d
P3 P 0.3259(2) 0.11210(5) 0.6088(2) 4.11(3) Bani 1 d
P4 P -0.0137(2) 0.16429(5) 0.5487(2) 4.26(3) Bani 1 d
Si Si -0.1602(2) 0.10076(6) 0.2761(2) 4.71(4) Bani 1 d
C1 C 0.041(1) 0.1957(3) 0.1000(8) 9.1(2) Bani 1 d
C2 C 0.206(1) 0.2345(2) 0.3582(8) 8.3(2) Bani 1 d
C3 C 0.3381(9) 0.1725(3) 0.209(1) 10.2(2) Bani 1 d
C4 C 0.1480(8) 0.0025(2) 0.3182(8) 6.2(2) Bani 1 d
C5 C 0.0689(9) 0.0615(2) 0.0652(6) 6.3(2) Bani 1 d
C6 C 0.3612(7) 0.0561(3) 0.2410(8) 7.2(2) Bani 1 d
C7 C 0.4590(8) 0.1600(3) 0.6652(9) 7.1(2) Bani 1 d
C8 C 0.4719(9) 0.0681(3) 0.6113(9) 8.4(2) Bani 1 d
C9 C 0.2950(8) 0.0967(3) 0.7858(6) 6.6(2) Bani 1 d
C10 C -0.1097(7) 0.1341(3) 0.6693(6) 6.1(2) Bani 1 d
C11 C 0.0947(8) 0.2061(2) 0.6866(7) 6.8(2) Bani 1 d
C12 C -0.1642(8) 0.2045(2) 0.4520(8) 6.8(2) Bani 1 d
C13 C -0.2678(9) 0.1296(3) 0.0940(9) 8.2(2) Bani 1 d
C14 C -0.2249(9) 0.0401(3) 0.2352(9) 8.3(2) Bani 1 d
H1 H 0.076(6) 0.078(2) 0.507(6) 6(1) Biso 1 d
H2 H -0.283(8) 0.107(2) 0.357(7) 10(2) Biso 1 d
H1a H -0.0334 0.1728 0.0579 8 Biso 1 d
H1b H 0.0947 0.2032 0.0284 8 Biso 1 d
H1c H -0.0152 0.2231 0.1128 8 Biso 1 d
H2a H 0.3038 0.2354 0.4326 8 Biso 1 d
H2b H 0.1298 0.2429 0.4058 8 Biso 1 d
H2c H 0.2078 0.2569 0.2845 8 Biso 1 d
H3a H 0.3827 0.2005 0.2012 8 Biso 1 d
H3b H 0.3077 0.1585 0.1082 8 Biso 1 d
H3c H 0.4106 0.1519 0.2695 8 Biso 1 d
H4a H 0.2145 -0.0039 0.4127 8 Biso 1 d
H4b H 0.0447 -0.0029 0.3194 8 Biso 1 d
H4c H 0.1703 -0.0178 0.2461 8 Biso 1 d
H5a H -0.0410 0.0615 0.0498 8 Biso 1 d
H5b H 0.0931 0.0880 0.0161 8 Biso 1 d
H5c H 0.0931 0.0349 0.0168 8 Biso 1 d
H6a H 0.4352 0.0516 0.3313 8 Biso 1 d
H6b H 0.3646 0.0321 0.1727 8 Biso 1 d
H6c H 0.3874 0.0844 0.1960 8 Biso 1 d
H7a H 0.5348 0.1538 0.7548 8 Biso 1 d
H7b H 0.4063 0.1874 0.6752 8 Biso 1 d
H7c H 0.5114 0.1658 0.5884 8 Biso 1 d
H8a H 0.5274 0.0767 0.5409 8 Biso 1 d
H8b H 0.5396 0.0656 0.7060 8 Biso 1 d
H8c H 0.4231 0.0396 0.5796 8 Biso 1 d
H9a H 0.3872 0.0994 0.8646 8 Biso 1 d
H9b H 0.2200 0.1166 0.8081 8 Biso 1 d
H9c H 0.2585 0.0660 0.7838 8 Biso 1 d
H10a H -0.0370 0.1185 0.7471 8 Biso 1 d
H10b H -0.1827 0.1134 0.6147 8 Biso 1 d
H10c H -0.1617 0.1562 0.7161 8 Biso 1 d
H11a H 0.1819 0.1923 0.7521 8 Biso 1 d
H11b H 0.0327 0.2194 0.7409 8 Biso 1 d
H11c H 0.1313 0.2308 0.6345 8 Biso 1 d
H12a H -0.2532 0.1881 0.3949 8 Biso 1 d
H12b H -0.1280 0.2216 0.3758 8 Biso 1 d
H12c H -0.1896 0.2253 0.5142 8 Biso 1 d
H13a H -0.2696 0.1614 0.1033 8 Biso 1 d
H13b H -0.3714 0.1182 0.0613 8 Biso 1 d
H13c H -0.2203 0.1218 0.0163 8 Biso 1 d
H14a H -0.3249 0.0367 0.1779 8 Biso 1 d
H14b H -0.2172 0.0231 0.3317 8 Biso 1 d
H14c H -0.1573 0.0228 0.1918 8 Biso 1 d

loop_
_atom_type_symbol
_atom_type_description
_atom_type_scat_dispersion_real
_atom_type_scat_dispersion_imag
_atom_type_scat_source
C C 0.0033 0.0016 'International Tables Vol C Tables 4.2.6.8 and 6.1.1.4'
H H 0.0000 0.0000 'International Tables Vol C Tables 4.2.6.8 and 6.1.1.4'
Ru Ru -1.2594 0.8363 'International Tables Vol C Tables 4.2.6.8 and 6.1.1.4'
P P 0.1023 0.0942 'International Tables Vol C Tables 4.2.6.8 and 6.1.1.4'
Si Si 0.0817 0.0704 'International Tables Vol C Tables 4.2.6.8 and 6.1.1.4'

loop_
_geom_angle_atom_site_label_1
_geom_angle_atom_site_label_2
_geom_angle_atom_site_label_3
_geom_angle
P1 Ru P2 93.4(1)
P1 Ru P3 100.2(1)
P1 Ru P4 95.1(1)
P1 Ru Si 104.1(1)
P1 Ru H1 173.9(19)
P2 Ru P3 95.7(1)
P2 Ru P4 167.3(1)
P2 Ru Si 86.0(1)
P2 Ru H1 85.2(22)
P3 Ru P4 92.0(0)
P3 Ru Si 155.5(1)
P3 Ru H1 74.1(18)
P4 Ru Si 82.8(1)
P4 Ru H1 87.3(23)
Si Ru H1 81.7(18)
Ru P1 C1 120.3(3)
Ru P1 C2 120.0(3)
Ru P1 C3 119.9(3)
C1 P1 C2 96.4(3)
C1 P1 C3 96.1(4)
C2 P1 C3 98.7(4)
Ru P2 C4 116.2(3)
Ru P2 C5 117.6(2)
Ru P2 C6 123.4(2)
C4 P2 C5 102.3(3)
C4 P2 C6 97.3(3)
C5 P2 C6 95.8(3)
Ru P3 C7 122.2(2)
Ru P3 C8 121.7(2)
Ru P3 C9 114.6(2)
C7 P3 C8 96.5(3)
C7 P3 C9 100.7(3)
C8 P3 C9 96.3(4)
Ru P4 C10 115.4(2)
Ru P4 C11 122.5(3)
Ru P4 C12 119.6(2)
C10 P4 C11 98.2(3)
C10 P4 C12 101.1(3)
C11 P4 C12 95.7(3)
Ru Si C13 124.1(3)
Ru Si C14 120.7(2)
Ru Si H2 118.0(23)
C13 Si C14 100.5(4)
C13 Si H2 97.3(24)
C14 Si H2 88.7(26)

loop_
_geom_bond_atom_site_label_1
_geom_bond_atom_site_label_2
_geom_bond_distance
Ru P1 2.338(2)
Ru P2 2.328(2)
Ru P3 2.347(1)
Ru P4 2.316(2)
Ru Si 2.426(1)
Ru H1 1.524(58)
P1 C1 1.819(7)
P1 C2 1.821(7)
P1 C3 1.817(9)
P2 C4 1.829(6)
P2 C5 1.835(6)
P2 C6 1.829(7)
P3 C7 1.833(7)
P3 C8 1.846(8)
P3 C9 1.811(7)
P4 C10 1.834(7)
P4 C11 1.852(7)
P4 C12 1.843(7)
Si C13 1.910(8)
Si C14 1.875(9)
Si H2 1.523(79)
